data_4118775
loop_
_publ_author_name
'Sebastian Marks'
'Joachim G. Heck'
'Marija H. Habicht'
'Pascual O\~na-Burgos'
'Claus Feldmann'
'Peter W. Roesky'

_publ_section_title
;
 [Ln(BH4)2(THF)2] (Ln = Eu, Yb)-A Highly Luminescent Material. Synthesis,
 Properties, Reactivity, and NMR Studies
;
_journal_name_full 'Journal of the American Chemical Society'
_journal_page_first 16983
_journal_page_last 16986
_journal_paper_doi 10.1021/ja308077t
_journal_volume 134
_journal_year 2012
_chemical_formula_moiety 'C39 H59 B Eu N2 O2 P2 Si2'
_chemical_formula_sum 'C39 H59 B Eu N2 O2 P2 Si2'
_chemical_formula_weight 868.77
_chemical_name_systematic
;
 ?
;
_space_group_IT_number 2
_symmetry_cell_setting triclinic
_symmetry_Int_Tables_number 2
_symmetry_space_group_name_Hall '-P 1'
_symmetry_space_group_name_H-M 'P -1'
_atom_sites_solution_hydrogens geom
_atom_sites_solution_primary direct
_atom_sites_solution_secondary difmap
_audit_creation_date 10-11-26
_audit_creation_method 'STOE X-RED'
_cell_angle_alpha 80.49(3)
_cell_angle_beta 89.93(3)
_cell_angle_gamma 70.13(3)
_cell_formula_units_Z 2
_cell_length_a 10.120(2)
_cell_length_b 12.010(2)
_cell_length_c 19.092(4)
_cell_measurement_reflns_used 43966
_cell_measurement_temperature 153(2)
_cell_measurement_theta_max 29.60
_cell_measurement_theta_min 1.83
_cell_volume 2148.5(9)
_computing_cell_refinement 'STOE X-AREA, PLATON (A.L.Spek, 2005)'
_computing_data_collection 'STOE X-AREA'
_computing_data_reduction 'STOE X-RED, PLATON (A.L.Spek, 2005)'
_computing_molecular_graphics 'Diamond 2.1e/3'
_computing_publication_material 'X-STEP32, Microsoft Word'
_computing_structure_refinement 'SHELXL-97 (Sheldrick, 1997)'
_computing_structure_solution 'SHELXS-97 (Sheldrick, 1997)'
_diffrn_ambient_temperature 153(2)
_diffrn_detector_area_resol_mean 6.67
_diffrn_measured_fraction_theta_full 0.999
_diffrn_measured_fraction_theta_max 0.999
_diffrn_measurement_device_type 'STOE IPDS 2'
_diffrn_measurement_method 'area detector'
_diffrn_radiation_monochromator graphite
_diffrn_radiation_source 'fine-focus sealed tube'
_diffrn_radiation_type MoK\a
_diffrn_radiation_wavelength 0.71073
_diffrn_reflns_av_R_equivalents 0.1526
_diffrn_reflns_av_sigmaI/netI 0.0986
_diffrn_reflns_limit_h_max 13
_diffrn_reflns_limit_h_min -13
_diffrn_reflns_limit_k_max 16
_diffrn_reflns_limit_k_min -16
_diffrn_reflns_limit_l_max 26
_diffrn_reflns_limit_l_min -26
_diffrn_reflns_number 36881
_diffrn_reflns_theta_full 29.16
_diffrn_reflns_theta_max 29.16
_diffrn_reflns_theta_min 1.83
_exptl_absorpt_coefficient_mu 1.623
_exptl_absorpt_correction_T_max 0.6280
_exptl_absorpt_correction_T_min 0.5492
_exptl_absorpt_correction_type integration
_exptl_absorpt_process_details 'STOE X-RED & X-SHAPE'
_exptl_crystal_colour yellow
_exptl_crystal_density_diffrn 1.343
_exptl_crystal_description fragment
_exptl_crystal_F_000 898
_exptl_crystal_size_max 0.483
_exptl_crystal_size_mid 0.451
_exptl_crystal_size_min 0.424
_refine_diff_density_max 1.572
_refine_diff_density_min -2.779
_refine_diff_density_rms 0.112
_refine_ls_extinction_method none
_refine_ls_goodness_of_fit_ref 1.007
_refine_ls_hydrogen_treatment mixed
_refine_ls_matrix_type full
_refine_ls_number_parameters 464
_refine_ls_number_reflns 11591
_refine_ls_number_restraints 0
_refine_ls_restrained_S_all 1.007
_refine_ls_R_factor_all 0.0425
_refine_ls_R_factor_gt 0.0376
_refine_ls_shift/su_max 0.002
_refine_ls_shift/su_mean 0.000
_refine_ls_structure_factor_coef Fsqd
_refine_ls_weighting_details 'calc w=1/[\s^2^(Fo^2^)+(0.0205P)^2^+0.0000P] where P=(Fo^2^+2Fc^2^)/3'
_refine_ls_weighting_scheme calc
_refine_ls_wR_factor_gt 0.0897
_refine_ls_wR_factor_ref 0.0914
_reflns_number_gt 10260
_reflns_number_total 11591
_reflns_threshold_expression >2\s(I)
_cod_data_source_file ja308077t_si_004.cif
_cod_data_source_block 3a
_cod_original_cell_volume 2148.7(7)
_cod_original_sg_symbol_Hall -P1
_cod_database_code 4118775

loop_
_symmetry_equiv_pos_as_xyz
'x, y, z'
'-x, -y, -z'

loop_
_atom_site_label
_atom_site_type_symbol
_atom_site_fract_x
_atom_site_fract_y
_atom_site_fract_z
_atom_site_U_iso_or_equiv
_atom_site_adp_type
_atom_site_occupancy
_atom_site_symmetry_multiplicity
_atom_site_calc_flag
_atom_site_refinement_flags
C1 C 0.6675(2) 0.7916(2) 0.74907(13) 0.0238(4) Uani 1 1 d .
H1 H 0.5747 0.8371 0.7224 0.029 Uiso 1 1 calc R
C2 C 0.6595(3) 0.6466(2) 0.64895(15) 0.0278(5) Uani 1 1 d .
C3 C 0.7329(3) 0.5953(2) 0.59461(16) 0.0347(6) Uani 1 1 d .
H3 H 0.8329 0.5653 0.5983 0.042 Uiso 1 1 calc R
C4 C 0.6611(4) 0.5871(3) 0.53423(17) 0.0453(7) Uani 1 1 d .
H4 H 0.7124 0.5495 0.4978 0.054 Uiso 1 1 calc R
C5 C 0.5179(4) 0.6328(3) 0.52743(18) 0.0468(8) Uani 1 1 d .
H5 H 0.4696 0.6266 0.4864 0.056 Uiso 1 1 calc R
C6 C 0.4429(3) 0.6878(3) 0.57994(19) 0.0443(7) Uani 1 1 d .
H6 H 0.3432 0.7218 0.5743 0.053 Uiso 1 1 calc R
C7 C 0.5124(3) 0.6939(3) 0.64137(17) 0.0381(6) Uani 1 1 d .
H7 H 0.4601 0.7300 0.6780 0.046 Uiso 1 1 calc R
C8 C 0.7420(3) 0.5263(2) 0.79376(15) 0.0283(5) Uani 1 1 d .
C9 C 0.8490(3) 0.4680(2) 0.84617(16) 0.0340(6) Uani 1 1 d .
H9 H 0.9295 0.4916 0.8465 0.041 Uiso 1 1 calc R
C10 C 0.8404(3) 0.3754(2) 0.89835(18) 0.0402(6) Uani 1 1 d .
H10 H 0.9148 0.3359 0.9338 0.048 Uiso 1 1 calc R
C11 C 0.7237(4) 0.3411(2) 0.89837(18) 0.0421(7) Uani 1 1 d .
H11 H 0.7178 0.2775 0.9337 0.051 Uiso 1 1 calc R
C12 C 0.6158(4) 0.3989(3) 0.84735(19) 0.0434(7) Uani 1 1 d .
H12 H 0.5348 0.3759 0.8479 0.052 Uiso 1 1 calc R
C13 C 0.6246(3) 0.4912(2) 0.79491(17) 0.0360(6) Uani 1 1 d .
H13 H 0.5497 0.5303 0.7596 0.043 Uiso 1 1 calc R
C14 C 0.6921(3) 0.7296(2) 0.90665(14) 0.0259(5) Uani 1 1 d .
C15 C 0.8109(3) 0.6683(2) 0.95199(15) 0.0307(5) Uani 1 1 d .
H15 H 0.8965 0.6821 0.9419 0.037 Uiso 1 1 calc R
C16 C 0.8061(3) 0.5865(2) 1.01238(17) 0.0368(6) Uani 1 1 d .
H16 H 0.8880 0.5458 1.0432 0.044 Uiso 1 1 calc R
C17 C 0.6835(3) 0.5650(2) 1.02723(16) 0.0372(6) Uani 1 1 d .
H17 H 0.6804 0.5095 1.0683 0.045 Uiso 1 1 calc R
C18 C 0.5634(3) 0.6245(2) 0.98199(16) 0.0357(6) Uani 1 1 d .
H18 H 0.4785 0.6094 0.9921 0.043 Uiso 1 1 calc R
C19 C 0.5683(3) 0.7057(2) 0.92223(16) 0.0312(5) Uani 1 1 d .
H19 H 0.4863 0.7456 0.8914 0.037 Uiso 1 1 calc R
C20 C 0.5346(3) 0.9639(2) 0.83509(14) 0.0268(5) Uani 1 1 d .
C21 C 0.4056(3) 0.9807(2) 0.80148(18) 0.0353(6) Uani 1 1 d .
H21 H 0.3989 0.9258 0.7722 0.042 Uiso 1 1 calc R
C22 C 0.2860(3) 1.0771(3) 0.8102(2) 0.0426(7) Uani 1 1 d .
H22 H 0.1988 1.0887 0.7863 0.051 Uiso 1 1 calc R
C23 C 0.2951(3) 1.1558(2) 0.8539(2) 0.0424(7) Uani 1 1 d .
H23 H 0.2136 1.2211 0.8604 0.051 Uiso 1 1 calc R
C24 C 0.4204(3) 1.1403(3) 0.8877(2) 0.0482(8) Uani 1 1 d .
H24 H 0.4258 1.1943 0.9178 0.058 Uiso 1 1 calc R
C25 C 0.5412(3) 1.0446(3) 0.87797(19) 0.0426(7) Uani 1 1 d .
H25 H 0.6285 1.0350 0.9010 0.051 Uiso 1 1 calc R
C26 C 0.9255(3) 1.0690(2) 0.83921(18) 0.0393(6) Uani 1 1 d .
H26A H 0.9564 1.0667 0.7906 0.059 Uiso 1 1 calc R
H26B H 0.9879 1.0951 0.8666 0.059 Uiso 1 1 calc R
H26C H 0.8289 1.1256 0.8378 0.059 Uiso 1 1 calc R
C27 C 1.1194(3) 0.8113(3) 0.89038(19) 0.0417(7) Uani 1 1 d .
H27A H 1.1249 0.7318 0.9157 0.063 Uiso 1 1 calc R
H27B H 1.1772 0.8431 0.9168 0.063 Uiso 1 1 calc R
H27C H 1.1541 0.8045 0.8428 0.063 Uiso 1 1 calc R
C28 C 0.8743(3) 0.9245(3) 0.97608(16) 0.0386(6) Uani 1 1 d .
H28A H 0.8267 1.0088 0.9804 0.058 Uiso 1 1 calc R
H28B H 0.9568 0.8892 1.0097 0.058 Uiso 1 1 calc R
H28C H 0.8094 0.8800 0.9868 0.058 Uiso 1 1 calc R
C29 C 1.2037(3) 0.4985(3) 0.77743(19) 0.0423(7) Uani 1 1 d .
H29A H 1.2157 0.5757 0.7788 0.064 Uiso 1 1 calc R
H29B H 1.2935 0.4400 0.7678 0.064 Uiso 1 1 calc R
H29C H 1.1732 0.4692 0.8234 0.064 Uiso 1 1 calc R
C30 C 1.1432(3) 0.5602(3) 0.6197(2) 0.0499(8) Uani 1 1 d .
H30A H 1.0796 0.5646 0.5799 0.075 Uiso 1 1 calc R
H30B H 1.2352 0.4992 0.6163 0.075 Uiso 1 1 calc R
H30C H 1.1541 0.6385 0.6181 0.075 Uiso 1 1 calc R
C31 C 1.0475(3) 0.3695(2) 0.7037(2) 0.0451(8) Uani 1 1 d .
H31A H 1.0091 0.3438 0.7481 0.068 Uiso 1 1 calc R
H31B H 1.1395 0.3098 0.6986 0.068 Uiso 1 1 calc R
H31C H 0.9832 0.3772 0.6634 0.068 Uiso 1 1 calc R
C32 C 0.9155(4) 0.8629(4) 0.50366(19) 0.0508(8) Uani 1 1 d .
H32A H 1.0084 0.7999 0.5179 0.061 Uiso 1 1 calc R
H32B H 0.9300 0.9388 0.4830 0.061 Uiso 1 1 calc R
C33 C 0.8355(4) 0.8258(4) 0.4515(2) 0.0584(10) Uani 1 1 d .
H33A H 0.8556 0.7379 0.4615 0.070 Uiso 1 1 calc R
H33B H 0.8587 0.8492 0.4021 0.070 Uiso 1 1 calc R
C34 C 0.6839(4) 0.8939(4) 0.4633(2) 0.0639(11) Uani 1 1 d .
H34A H 0.6261 0.8419 0.4636 0.077 Uiso 1 1 calc R
H34B H 0.6445 0.9653 0.4255 0.077 Uiso 1 1 calc R
C35 C 0.6871(4) 0.9312(4) 0.5350(2) 0.0619(10) Uani 1 1 d .
H35A H 0.6554 1.0199 0.5295 0.074 Uiso 1 1 calc R
H35B H 0.6242 0.9020 0.5669 0.074 Uiso 1 1 calc R
C36 C 0.6036(5) 1.1374(3) 0.6781(4) 0.090(2) Uani 1 1 d .
H36A H 0.5862 1.0934 0.7238 0.108 Uiso 1 1 calc R
H36B H 0.5391 1.1323 0.6408 0.108 Uiso 1 1 calc R
C37 C 0.5729(5) 1.2590(4) 0.6838(4) 0.0885(18) Uani 1 1 d .
H37A H 0.5501 1.2718 0.7329 0.106 Uiso 1 1 calc R
H37B H 0.4923 1.3115 0.6508 0.106 Uiso 1 1 calc R
C38 C 0.7017(5) 1.2844(3) 0.6645(3) 0.0678(13) Uani 1 1 d .
H38A H 0.7518 1.2913 0.7072 0.081 Uiso 1 1 calc R
H38B H 0.6792 1.3603 0.6299 0.081 Uiso 1 1 calc R
C39 C 0.7894(4) 1.1801(3) 0.6323(3) 0.0688(12) Uani 1 1 d .
H39A H 0.7749 1.1984 0.5798 0.083 Uiso 1 1 calc R
H39B H 0.8906 1.1600 0.6453 0.083 Uiso 1 1 calc R
B1 B 1.1565(3) 0.8905(3) 0.6747(2) 0.0351(6) Uani 1 1 d .
N1 N 0.9172(2) 0.63286(18) 0.71564(12) 0.0272(4) Uani 1 1 d .
N2 N 0.8343(2) 0.86847(18) 0.82841(12) 0.0269(4) Uani 1 1 d .
O1 O 0.8289(3) 0.8792(2) 0.56369(13) 0.0496(6) Uani 1 1 d .
O2 O 0.7422(2) 1.08172(17) 0.66153(14) 0.0437(5) Uani 1 1 d .
Si1 Si 1.06794(8) 0.51856(6) 0.70557(4) 0.03035(15) Uani 1 1 d .
Si2 Si 0.93191(7) 0.91556(6) 0.88239(4) 0.02731(14) Uani 1 1 d .
P1 P 0.75752(6) 0.65057(5) 0.72822(3) 0.02375(12) Uani 1 1 d .
P2 P 0.69488(6) 0.83747(5) 0.82788(3) 0.02252(11) Uani 1 1 d .
Eu1 Eu 0.901330(12) 0.857551(10) 0.697185(7) 0.02600(4) Uani 1 1 d .
H40 H 1.186(5) 0.796(4) 0.709(3) 0.085(15) Uiso 1 1 d .
H41 H 1.109(5) 0.881(4) 0.617(3) 0.080(14) Uiso 1 1 d .
H42 H 1.067(5) 0.979(4) 0.699(3) 0.076(14) Uiso 1 1 d .
H43 H 1.252(5) 0.904(4) 0.668(3) 0.078(14) Uiso 1 1 d .

loop_
_atom_site_aniso_label
_atom_site_aniso_U_11
_atom_site_aniso_U_22
_atom_site_aniso_U_33
_atom_site_aniso_U_23
_atom_site_aniso_U_13
_atom_site_aniso_U_12
C1 0.0182(10) 0.0285(10) 0.0260(11) -0.0083(9) 0.0018(8) -0.0079(8)
C2 0.0292(12) 0.0300(10) 0.0285(12) -0.0070(10) -0.0024(10) -0.0146(9)
C3 0.0399(15) 0.0349(12) 0.0297(13) -0.0092(11) 0.0012(11) -0.0117(11)
C4 0.0557(19) 0.0501(16) 0.0324(15) -0.0178(14) -0.0023(14) -0.0161(14)
C5 0.059(2) 0.0525(16) 0.0358(16) -0.0083(14) -0.0145(15) -0.0281(15)
C6 0.0352(15) 0.0565(17) 0.0470(18) -0.0106(16) -0.0068(14) -0.0225(13)
C7 0.0310(14) 0.0501(15) 0.0375(15) -0.0139(13) -0.0021(12) -0.0164(12)
C8 0.0297(12) 0.0278(10) 0.0299(12) -0.0100(10) 0.0035(10) -0.0108(9)
C9 0.0386(14) 0.0311(11) 0.0336(14) -0.0055(11) 0.0038(11) -0.0138(10)
C10 0.0458(17) 0.0331(12) 0.0371(15) -0.0006(12) 0.0020(13) -0.0102(11)
C11 0.0559(19) 0.0318(12) 0.0406(16) -0.0082(13) 0.0146(14) -0.0166(12)
C12 0.0513(18) 0.0439(14) 0.0450(17) -0.0101(14) 0.0140(15) -0.0284(13)
C13 0.0352(14) 0.0387(12) 0.0401(15) -0.0085(12) 0.0050(12) -0.0194(11)
C14 0.0280(12) 0.0257(10) 0.0264(11) -0.0088(9) 0.0023(9) -0.0106(9)
C15 0.0280(12) 0.0343(11) 0.0311(13) -0.0043(11) -0.0011(10) -0.0131(9)
C16 0.0389(15) 0.0378(12) 0.0319(14) -0.0032(12) -0.0040(12) -0.0122(11)
C17 0.0513(17) 0.0343(12) 0.0291(13) -0.0036(11) 0.0021(13) -0.0196(12)
C18 0.0391(15) 0.0377(12) 0.0364(15) -0.0086(12) 0.0083(12) -0.0200(11)
C19 0.0284(12) 0.0331(11) 0.0347(14) -0.0062(11) 0.0016(10) -0.0136(10)
C20 0.0235(11) 0.0272(10) 0.0294(12) -0.0071(10) 0.0045(9) -0.0073(8)
C21 0.0246(12) 0.0365(12) 0.0445(16) -0.0113(13) 0.0001(11) -0.0081(10)
C22 0.0250(13) 0.0419(14) 0.055(2) -0.0103(15) 0.0019(13) -0.0035(11)
C23 0.0376(15) 0.0296(11) 0.0524(19) -0.0077(13) 0.0090(14) -0.0018(11)
C24 0.0419(17) 0.0414(14) 0.063(2) -0.0271(16) 0.0108(16) -0.0086(13)
C25 0.0345(15) 0.0438(14) 0.0514(19) -0.0252(15) 0.0028(13) -0.0081(12)
C26 0.0432(16) 0.0417(13) 0.0407(16) -0.0137(13) 0.0004(13) -0.0217(12)
C27 0.0293(14) 0.0505(15) 0.0443(17) -0.0094(14) -0.0066(13) -0.0119(12)
C28 0.0393(15) 0.0546(16) 0.0314(14) -0.0163(13) 0.0023(12) -0.0242(13)
C29 0.0268(13) 0.0482(15) 0.0482(18) -0.0108(15) -0.0057(13) -0.0068(11)
C30 0.0351(16) 0.067(2) 0.0428(18) -0.0158(17) 0.0125(14) -0.0089(14)
C31 0.0429(17) 0.0348(13) 0.055(2) -0.0153(14) -0.0032(15) -0.0060(12)
C32 0.0484(19) 0.072(2) 0.0326(16) -0.0087(16) 0.0047(14) -0.0215(17)
C33 0.071(3) 0.073(2) 0.045(2) -0.0183(19) 0.0091(19) -0.039(2)
C34 0.061(2) 0.089(3) 0.051(2) -0.001(2) -0.0104(19) -0.042(2)
C35 0.0435(19) 0.087(3) 0.043(2) -0.003(2) -0.0066(16) -0.0103(18)
C36 0.051(2) 0.0466(18) 0.159(6) 0.000(3) 0.041(3) -0.0101(17)
C37 0.067(3) 0.072(3) 0.131(6) -0.049(3) 0.022(3) -0.016(2)
C38 0.070(3) 0.0406(16) 0.094(4) -0.005(2) -0.012(3) -0.0232(17)
C39 0.049(2) 0.065(2) 0.080(3) 0.020(2) 0.007(2) -0.0180(18)
B1 0.0226(13) 0.0434(15) 0.0425(18) -0.0061(14) 0.0054(12) -0.0158(12)
N1 0.0223(9) 0.0290(9) 0.0314(11) -0.0081(9) 0.0006(8) -0.0090(7)
N2 0.0241(10) 0.0321(9) 0.0265(10) -0.0110(9) 0.0012(8) -0.0097(8)
O1 0.0426(13) 0.0703(14) 0.0311(11) -0.0066(11) -0.0008(10) -0.0142(11)
O2 0.0406(12) 0.0329(9) 0.0535(14) -0.0023(10) 0.0074(10) -0.0099(8)
Si1 0.0232(3) 0.0324(3) 0.0335(4) -0.0109(3) 0.0010(3) -0.0048(3)
Si2 0.0258(3) 0.0339(3) 0.0268(3) -0.0085(3) 0.0006(3) -0.0147(3)
P1 0.0212(3) 0.0268(2) 0.0254(3) -0.0083(2) 0.0008(2) -0.0093(2)
P2 0.0201(3) 0.0248(2) 0.0245(3) -0.0070(2) 0.0018(2) -0.0087(2)
Eu1 0.02440(7) 0.02899(6) 0.02634(7) -0.00560(5) 0.00398(5) -0.01106(5)

loop_
_atom_type_symbol
_atom_type_description
_atom_type_scat_dispersion_real
_atom_type_scat_dispersion_imag
_atom_type_scat_source
C C 0.0033 0.0016 'International Tables Vol C Tables 4.2.6.8 and 6.1.1.4'
H H 0.0000 0.0000 'International Tables Vol C Tables 4.2.6.8 and 6.1.1.4'
B B 0.0013 0.0007 'International Tables Vol C Tables 4.2.6.8 and 6.1.1.4'
N N 0.0061 0.0033 'International Tables Vol C Tables 4.2.6.8 and 6.1.1.4'
O O 0.0106 0.0060 'International Tables Vol C Tables 4.2.6.8 and 6.1.1.4'
Si Si 0.0817 0.0704 'International Tables Vol C Tables 4.2.6.8 and 6.1.1.4'
P P 0.1023 0.0942 'International Tables Vol C Tables 4.2.6.8 and 6.1.1.4'
Eu Eu -0.1578 3.6682 'International Tables Vol C Tables 4.2.6.8 and 6.1.1.4'

loop_
_geom_angle_atom_site_label_1
_geom_angle_atom_site_label_2
_geom_angle_atom_site_label_3
_geom_angle
P2 C1 P1 124.73(14)
P2 C1 Eu1 87.36(9)
P1 C1 Eu1 86.40(9)
P2 C1 H1 116.0
P1 C1 H1 116.0
Eu1 C1 H1 116.0
C3 C2 C7 118.8(2)
C3 C2 P1 119.0(2)
C7 C2 P1 122.2(2)
C2 C3 C4 120.4(3)
C2 C3 H3 119.8
C4 C3 H3 119.8
C5 C4 C3 120.3(3)
C5 C4 H4 119.8
C3 C4 H4 119.8
C4 C5 C6 120.1(3)
C4 C5 H5 120.0
C6 C5 H5 120.0
C5 C6 C7 120.4(3)
C5 C6 H6 119.8
C7 C6 H6 119.8
C6 C7 C2 119.8(3)
C6 C7 H7 120.1
C2 C7 H7 120.1
C9 C8 C13 118.4(3)
C9 C8 P1 118.9(2)
C13 C8 P1 122.7(2)
C8 C9 C10 121.1(3)
C8 C9 H9 119.5
C10 C9 H9 119.5
C11 C10 C9 119.7(3)
C11 C10 H10 120.1
C9 C10 H10 120.1
C12 C11 C10 120.0(3)
C12 C11 H11 120.0
C10 C11 H11 120.0
C11 C12 C13 120.3(3)
C11 C12 H12 119.8
C13 C12 H12 119.8
C8 C13 C12 120.5(3)
C8 C13 H13 119.8
C12 C13 H13 119.8
C15 C14 C19 118.2(3)
C15 C14 P2 121.8(2)
C19 C14 P2 119.9(2)
C14 C15 C16 120.9(3)
C14 C15 H15 119.6
C16 C15 H15 119.6
C17 C16 C15 120.1(3)
C17 C16 H16 119.9
C15 C16 H16 119.9
C16 C17 C18 120.0(3)
C16 C17 H17 120.0
C18 C17 H17 120.0
C19 C18 C17 119.8(3)
C19 C18 H18 120.1
C17 C18 H18 120.1
C18 C19 C14 121.0(3)
C18 C19 H19 119.5
C14 C19 H19 119.5
C25 C20 C21 118.5(2)
C25 C20 P2 118.3(2)
C21 C20 P2 123.22(18)
C20 C21 C22 120.8(3)
C20 C21 H21 119.6
C22 C21 H21 119.6
C23 C22 C21 119.6(3)
C23 C22 H22 120.2
C21 C22 H22 120.2
C24 C23 C22 120.4(3)
C24 C23 H23 119.8
C22 C23 H23 119.8
C23 C24 C25 120.0(3)
C23 C24 H24 120.0
C25 C24 H24 120.0
C20 C25 C24 120.7(3)
C20 C25 H25 119.7
C24 C25 H25 119.7
Si2 C26 H26A 109.5
Si2 C26 H26B 109.5
H26A C26 H26B 109.5
Si2 C26 H26C 109.5
H26A C26 H26C 109.5
H26B C26 H26C 109.5
Si2 C27 H27A 109.5
Si2 C27 H27B 109.5
H27A C27 H27B 109.5
Si2 C27 H27C 109.5
H27A C27 H27C 109.5
H27B C27 H27C 109.5
Si2 C28 H28A 109.5
Si2 C28 H28B 109.5
H28A C28 H28B 109.5
Si2 C28 H28C 109.5
H28A C28 H28C 109.5
H28B C28 H28C 109.5
Si1 C29 H29A 109.5
Si1 C29 H29B 109.5
H29A C29 H29B 109.5
Si1 C29 H29C 109.5
H29A C29 H29C 109.5
H29B C29 H29C 109.5
Si1 C30 H30A 109.5
Si1 C30 H30B 109.5
H30A C30 H30B 109.5
Si1 C30 H30C 109.5
H30A C30 H30C 109.5
H30B C30 H30C 109.5
Si1 C31 H31A 109.5
Si1 C31 H31B 109.5
H31A C31 H31B 109.5
Si1 C31 H31C 109.5
H31A C31 H31C 109.5
H31B C31 H31C 109.5
O1 C32 C33 104.9(3)
O1 C32 H32A 110.8
C33 C32 H32A 110.8
O1 C32 H32B 110.8
C33 C32 H32B 110.8
H32A C32 H32B 108.8
C32 C33 C34 103.1(3)
C32 C33 H33A 111.2
C34 C33 H33A 111.2
C32 C33 H33B 111.2
C34 C33 H33B 111.2
H33A C33 H33B 109.1
C33 C34 C35 105.2(3)
C33 C34 H34A 110.7
C35 C34 H34A 110.7
C33 C34 H34B 110.7
C35 C34 H34B 110.7
H34A C34 H34B 108.8
O1 C35 C34 107.0(3)
O1 C35 H35A 110.3
C34 C35 H35A 110.3
O1 C35 H35B 110.3
C34 C35 H35B 110.3
H35A C35 H35B 108.6
O2 C36 C37 113.0(4)
O2 C36 H36A 109.0
C37 C36 H36A 109.0
O2 C36 H36B 109.0
C37 C36 H36B 109.0
H36A C36 H36B 107.8
C36 C37 C38 104.9(4)
C36 C37 H37A 110.8
C38 C37 H37A 110.8
C36 C37 H37B 110.8
C38 C37 H37B 110.8
H37A C37 H37B 108.8
C37 C38 C39 105.4(3)
C37 C38 H38A 110.7
C39 C38 H38A 110.7
C37 C38 H38B 110.7
C39 C38 H38B 110.7
H38A C38 H38B 108.8
O2 C39 C38 105.1(4)
O2 C39 H39A 110.7
C38 C39 H39A 110.7
O2 C39 H39B 110.7
C38 C39 H39B 110.7
H39A C39 H39B 108.8
Eu1 B1 H40 76(2)
Eu1 B1 H41 72(2)
H40 B1 H41 105(3)
Eu1 B1 H42 67.7(19)
H40 B1 H42 117(3)
H41 B1 H42 109(3)
Eu1 B1 H43 177(3)
H40 B1 H43 104(3)
H41 B1 H43 110(4)
H42 B1 H43 110(3)
P1 N1 Si1 137.87(13)
P1 N1 Eu1 99.05(9)
Si1 N1 Eu1 122.80(11)
P2 N2 Si2 140.26(15)
P2 N2 Eu1 100.47(10)
Si2 N2 Eu1 118.91(11)
C35 O1 C32 106.1(3)
C35 O1 Eu1 123.6(2)
C32 O1 Eu1 129.6(2)
C36 O2 C39 104.6(3)
C36 O2 Eu1 128.6(2)
C39 O2 Eu1 125.7(2)
N1 Si1 C29 110.08(13)
N1 Si1 C30 109.15(14)
C29 Si1 C30 106.17(17)
N1 Si1 C31 115.57(13)
C29 Si1 C31 108.70(15)
C30 Si1 C31 106.72(17)
N2 Si2 C26 107.64(13)
N2 Si2 C27 109.49(12)
C26 Si2 C27 108.72(16)
N2 Si2 C28 116.39(12)
C26 Si2 C28 107.75(14)
C27 Si2 C28 106.65(16)
N1 P1 C1 111.58(11)
N1 P1 C2 113.07(13)
C1 P1 C2 103.86(12)
N1 P1 C8 110.78(12)
C1 P1 C8 113.35(12)
C2 P1 C8 103.82(12)
N1 P1 Eu1 52.34(8)
C1 P1 Eu1 61.39(8)
C2 P1 Eu1 111.12(9)
C8 P1 Eu1 144.93(8)
N2 P2 C1 111.53(12)
N2 P2 C14 111.18(12)
C1 P2 C14 112.82(11)
N2 P2 C20 114.30(11)
C1 P2 C20 104.94(12)
C14 P2 C20 101.59(12)
N2 P2 Eu1 51.34(8)
C1 P2 Eu1 60.70(8)
C14 P2 Eu1 138.01(8)
C20 P2 Eu1 120.35(9)
O2 Eu1 O1 75.91(9)
O2 Eu1 N2 88.79(8)
O1 Eu1 N2 150.42(7)
O2 Eu1 N1 146.79(7)
O1 Eu1 N1 88.98(8)
N2 Eu1 N1 90.50(7)
O2 Eu1 B1 97.13(9)
O1 Eu1 B1 96.07(10)
N2 Eu1 B1 111.05(9)
N1 Eu1 B1 113.98(9)
O2 Eu1 C1 91.52(7)
O1 Eu1 C1 94.81(8)
N2 Eu1 C1 59.92(7)
N1 Eu1 C1 59.99(7)
B1 Eu1 C1 167.48(10)
O2 Eu1 P1 119.57(5)
O1 Eu1 P1 86.76(7)
N2 Eu1 P1 78.92(5)
N1 Eu1 P1 28.61(5)
B1 Eu1 P1 142.58(7)
C1 Eu1 P1 32.22(5)
O2 Eu1 P2 87.51(6)
O1 Eu1 P2 124.24(6)
N2 Eu1 P2 28.19(5)
N1 Eu1 P2 76.72(6)
B1 Eu1 P2 139.13(8)
C1 Eu1 P2 31.94(5)
P1 Eu1 P2 56.22(3)
O2 Eu1 H40 120.2(9)
O1 Eu1 H40 107.6(12)
N2 Eu1 H40 102.0(11)
N1 Eu1 H40 92.4(9)
B1 Eu1 H40 24.2(10)
C1 Eu1 H40 144.4(11)
P1 Eu1 H40 120.3(9)
P2 Eu1 H40 126.3(12)
O2 Eu1 H41 94.3(9)
O1 Eu1 H41 70.1(11)
N2 Eu1 H41 137.3(11)
N1 Eu1 H41 108.3(9)
B1 Eu1 H41 26.3(10)
C1 Eu1 H41 161.9(10)
P1 Eu1 H41 133.1(9)
P2 Eu1 H41 165.4(11)
H40 Eu1 H41 41.3(15)
O2 Eu1 H42 74.6(9)
O1 Eu1 H42 105.4(11)
N2 Eu1 H42 94.4(11)
N1 Eu1 H42 138.5(9)
B1 Eu1 H42 27.7(9)
C1 Eu1 H42 151.5(10)
P1 Eu1 H42 163.8(10)
P2 Eu1 H42 120.9(11)
H40 Eu1 H42 46.3(13)
H41 Eu1 H42 46.4(14)

loop_
_geom_bond_atom_site_label_1
_geom_bond_atom_site_label_2
_geom_bond_distance
C1 P2 1.739(2)
C1 P1 1.741(2)
C1 Eu1 2.866(2)
C1 H1 1.0000
C2 C3 1.381(4)
C2 C7 1.399(4)
C2 P1 1.827(3)
C3 C4 1.398(4)
C3 H3 0.9500
C4 C5 1.362(5)
C4 H4 0.9500
C5 C6 1.376(5)
C5 H5 0.9500
C6 C7 1.393(4)
C6 H6 0.9500
C7 H7 0.9500
C8 C9 1.385(4)
C8 C13 1.389(4)
C8 P1 1.833(3)
C9 C10 1.392(4)
C9 H9 0.9500
C10 C11 1.376(5)
C10 H10 0.9500
C11 C12 1.374(5)
C11 H11 0.9500
C12 C13 1.392(4)
C12 H12 0.9500
C13 H13 0.9500
C14 C15 1.388(4)
C14 C19 1.399(4)
C14 P2 1.823(3)
C15 C16 1.398(4)
C15 H15 0.9500
C16 C17 1.372(4)
C16 H16 0.9500
C17 C18 1.393(4)
C17 H17 0.9500
C18 C19 1.386(4)
C18 H18 0.9500
C19 H19 0.9500
C20 C25 1.386(4)
C20 C21 1.392(4)
C20 P2 1.831(2)
C21 C22 1.394(4)
C21 H21 0.9500
C22 C23 1.386(4)
C22 H22 0.9500
C23 C24 1.363(5)
C23 H23 0.9500
C24 C25 1.401(4)
C24 H24 0.9500
C25 H25 0.9500
C26 Si2 1.870(3)
C26 H26A 0.9800
C26 H26B 0.9800
C26 H26C 0.9800
C27 Si2 1.875(3)
C27 H27A 0.9800
C27 H27B 0.9800
C27 H27C 0.9800
C28 Si2 1.889(3)
C28 H28A 0.9800
C28 H28B 0.9800
C28 H28C 0.9800
C29 Si1 1.870(3)
C29 H29A 0.9800
C29 H29B 0.9800
C29 H29C 0.9800
C30 Si1 1.871(4)
C30 H30A 0.9800
C30 H30B 0.9800
C30 H30C 0.9800
C31 Si1 1.876(3)
C31 H31A 0.9800
C31 H31B 0.9800
C31 H31C 0.9800
C32 O1 1.440(4)
C32 C33 1.496(5)
C32 H32A 0.9900
C32 H32B 0.9900
C33 C34 1.510(6)
C33 H33A 0.9900
C33 H33B 0.9900
C34 C35 1.512(6)
C34 H34A 0.9900
C34 H34B 0.9900
C35 O1 1.424(4)
C35 H35A 0.9900
C35 H35B 0.9900
C36 O2 1.395(4)
C36 C37 1.409(6)
C36 H36A 0.9900
C36 H36B 0.9900
C37 C38 1.469(7)
C37 H37A 0.9900
C37 H37B 0.9900
C38 C39 1.494(6)
C38 H38A 0.9900
C38 H38B 0.9900
C39 O2 1.449(5)
C39 H39A 0.9900
C39 H39B 0.9900
B1 Eu1 2.765(3)
B1 H40 1.15(5)
B1 H41 1.24(5)
B1 H42 1.29(4)
B1 H43 1.04(5)
N1 P1 1.580(2)
N1 Si1 1.706(2)
N1 Eu1 2.612(2)
N2 P2 1.577(2)
N2 Si2 1.712(2)
N2 Eu1 2.607(2)
O1 Eu1 2.600(2)
O2 Eu1 2.599(2)
P1 Eu1 3.2588(10)
P2 Eu1 3.2834(12)
Eu1 H40 2.72(5)
Eu1 H41 2.66(5)
Eu1 H42 2.57(4)
